data_2018358
loop_
_publ_author_name
'Zhang, Wenhui'
'Oliver, Allen G.'
'Serianni, Anthony S.'

_publ_section_title
;
 Disorder and conformational analysis of methyl
 \b-<small>D</small>-galactopyranosyl-(1\\rightarrow
 4)-\b-<small>D</small>-xylopyranoside
;
_journal_coeditor_code TP3005
_journal_issue 1
_journal_name_full 'Acta Crystallographica Section C'
_journal_page_first o7
_journal_page_last o11
_journal_paper_doi 10.1107/S0108270111048347
_journal_volume 68
_journal_year 2012
_chemical_formula_iupac 'C12 H22 O10'
_chemical_formula_moiety 'C12 H22 O10'
_chemical_formula_sum 'C12 H22 O10'
_chemical_formula_weight 326.30
_chemical_name_systematic
;
Methyl \b-D-galactopyranosyl-(1\\rightarrow4)-\b-D-xylopyranoside
;
_space_group_IT_number 19
_symmetry_cell_setting orthorhombic
_symmetry_space_group_name_Hall 'P 2ac 2ab'
_symmetry_space_group_name_H-M 'P 21 21 21'
_atom_sites_solution_hydrogens geom
_atom_sites_solution_primary direct
_atom_sites_solution_secondary difmap
_audit_creation_method SHELXL97
_cell_angle_alpha 90.00
_cell_angle_beta 90.00
_cell_angle_gamma 90.00
_cell_formula_units_Z 4
_cell_length_a 13.7878(14)
_cell_length_b 22.892(2)
_cell_length_c 4.6367(5)
_cell_measurement_reflns_used 3223
_cell_measurement_temperature 150(2)
_cell_measurement_theta_max 44.38
_cell_measurement_theta_min 3.01
_cell_volume 1463.5(3)
_computing_cell_refinement 'SAINT (Bruker, 2008)'
_computing_data_collection 'APEX2 (Bruker, 2008)'
_computing_data_reduction 'SAINT (Bruker, 2008)'
_computing_molecular_graphics
;
XP (Sheldrick, 2008), POV-ray (Cason, 2003) and DIAMOND
(Brandenburg, 2009)
;
_computing_publication_material
;
<i>XCIF</i> (Sheldrick, 2008) and <i>publCIF</i> (Westrip, 2010)
;
_computing_structure_refinement 'SHELXL97 (Sheldrick, 2008)'
_computing_structure_solution 'SHELXS97 (Sheldrick, 2008)'
_diffrn_ambient_temperature 150(2)
_diffrn_detector_area_resol_mean 8.33
_diffrn_measured_fraction_theta_full 0.995
_diffrn_measured_fraction_theta_max 0.995
_diffrn_measurement_device_type 'Bruker APEXII'
_diffrn_measurement_method 'combination of \w and \f scans'
_diffrn_radiation_monochromator 'channel-cut Si-<111> crystal'
_diffrn_radiation_source synchrotron
_diffrn_radiation_type synchrotron
_diffrn_radiation_wavelength 1.23990
_diffrn_reflns_av_R_equivalents 0.0727
_diffrn_reflns_av_sigmaI/netI 0.0540
_diffrn_reflns_limit_h_max 15
_diffrn_reflns_limit_h_min -15
_diffrn_reflns_limit_k_max 26
_diffrn_reflns_limit_k_min -26
_diffrn_reflns_limit_l_max 5
_diffrn_reflns_limit_l_min -5
_diffrn_reflns_number 11197
_diffrn_reflns_theta_full 45.28
_diffrn_reflns_theta_max 45.28
_diffrn_reflns_theta_min 3.01
_exptl_absorpt_coefficient_mu 0.521
_exptl_absorpt_correction_T_max 0.7489
_exptl_absorpt_correction_T_min 0.5658
_exptl_absorpt_correction_type empirical
_exptl_absorpt_process_details '(SADABS; Sheldrick, 2008)'
_exptl_crystal_colour colourless
_exptl_crystal_density_diffrn 1.481
_exptl_crystal_density_method 'not measured'
_exptl_crystal_description needle
_exptl_crystal_F_000 696
_exptl_crystal_size_max 0.08
_exptl_crystal_size_mid 0.01
_exptl_crystal_size_min 0.01
_refine_diff_density_max 0.345
_refine_diff_density_min -0.272
_refine_ls_abs_structure_details 'Flack (1983), 920 Friedel pairs'
_refine_ls_abs_structure_Flack 0.6(9)
_refine_ls_extinction_method none
_refine_ls_goodness_of_fit_ref 1.160
_refine_ls_hydrogen_treatment constr
_refine_ls_matrix_type full
_refine_ls_number_parameters 298
_refine_ls_number_reflns 2300
_refine_ls_number_restraints 299
_refine_ls_restrained_S_all 1.124
_refine_ls_R_factor_all 0.0813
_refine_ls_R_factor_gt 0.0671
_refine_ls_shift/su_max 0.000
_refine_ls_shift/su_mean 0.000
_refine_ls_structure_factor_coef Fsqd
_refine_ls_weighting_details 'calc w=1/[\s^2^(Fo^2^)+(0.0515P)^2^+2.2462P] where P=(Fo^2^+2Fc^2^)/3'
_refine_ls_weighting_scheme calc
_refine_ls_wR_factor_gt 0.1536
_refine_ls_wR_factor_ref 0.1583
_reflns_number_gt 1900
_reflns_number_total 2300
_reflns_threshold_expression I>2\s(I)
_cod_data_source_file tp3005.cif
_cod_data_source_block II
_cod_database_code 2018358
_cod_database_fobs_code 2018358

loop_
_symmetry_equiv_pos_as_xyz
'x, y, z'
'-x+1/2, -y, z+1/2'
'-x, y+1/2, -z+1/2'
'x+1/2, -y+1/2, -z'

loop_
_atom_site_type_symbol
_atom_site_label
_atom_site_fract_x
_atom_site_fract_y
_atom_site_fract_z
_atom_site_U_iso_or_equiv
_atom_site_adp_type
_atom_site_calc_flag
_atom_site_refinement_flags
_atom_site_occupancy
_atom_site_symmetry_multiplicity
_atom_site_disorder_assembly
_atom_site_disorder_group
O O1 -0.1217(6) 0.9916(4) 0.5119(19) 0.051(2) Uani d PDU 0.692(9) 1 A 1
O O2 -0.1190(4) 0.8860(3) 0.8253(18) 0.0364(16) Uani d PDU 0.692(9) 1 A 1
H H2 -0.1245 0.8504 0.7854 0.044 Uiso calc PR 0.692(9) 1 A 1
O O3 0.0564(3) 0.82478(18) 0.7192(15) 0.0385(17) Uani d PDU 0.692(9) 1 A 1
H H3 0.0969 0.8073 0.8234 0.046 Uiso calc PR 0.692(9) 1 A 1
O O5 0.0409(7) 0.9952(4) 0.5174(18) 0.041(2) Uani d PDU 0.692(9) 1 A 1
C C1 -0.0431(6) 0.9749(4) 0.674(2) 0.038(2) Uani d PDU 0.692(9) 1 A 1
H H1A -0.0457 0.9912 0.8738 0.046 Uiso calc PR 0.692(9) 1 A 1
C C2 -0.0390(5) 0.9096(3) 0.675(2) 0.0323(19) Uani d PDU 0.692(9) 1 A 1
H H2A -0.0447 0.8965 0.4696 0.039 Uiso calc PR 0.692(9) 1 A 1
C C3 0.0560(5) 0.8853(3) 0.790(2) 0.0281(18) Uani d PDU 0.692(9) 1 A 1
H H3A 0.0561 0.8893 1.0049 0.034 Uiso calc PR 0.692(9) 1 A 1
C C4 0.1446(8) 0.9163(5) 0.671(4) 0.0286(19) Uani d PDU 0.692(9) 1 A 1
H H4A 0.1537 0.9030 0.4670 0.034 Uiso calc PR 0.692(9) 1 A 1
C C5 0.1298(7) 0.9807(5) 0.665(3) 0.035(2) Uani d PDU 0.692(9) 1 A 1
H H5A 0.1271 0.9958 0.8654 0.043 Uiso calc PR 0.692(9) 1 A 1
H H5B 0.1852 0.9996 0.5665 0.043 Uiso calc PR 0.692(9) 1 A 1
C C6 -0.1556(8) 1.0506(5) 0.538(3) 0.073(4) Uani d PDU 0.692(9) 1 A 1
H H6A -0.2121 1.0562 0.4124 0.110 Uiso calc PR 0.692(9) 1 A 1
H H6B -0.1039 1.0776 0.4796 0.110 Uiso calc PR 0.692(9) 1 A 1
H H6C -0.1739 1.0584 0.7381 0.110 Uiso calc PR 0.692(9) 1 A 1
O O1A -0.1223(13) 0.9986(7) 0.637(4) 0.046(3) Uani d PDU 0.308(9) 1 A 2
O O2A -0.1134(10) 0.9065(8) 0.973(4) 0.044(4) Uani d PDU 0.308(9) 1 A 2
H H2AA -0.1186 0.9358 1.0801 0.053 Uiso calc PR 0.308(9) 1 A 2
O O3A 0.0595(9) 0.8394(5) 0.971(4) 0.055(4) Uani d PDU 0.308(9) 1 A 2
H H3AA 0.1156 0.8277 1.0120 0.066 Uiso calc PR 0.308(9) 1 A 2
O O5A 0.0451(14) 1.0031(8) 0.606(4) 0.034(3) Uani d PDU 0.308(9) 1 A 2
C C1A -0.0373(13) 0.9800(8) 0.743(6) 0.037(2) Uani d PDU 0.308(9) 1 A 2
H H1A1 -0.0348 0.9953 0.9449 0.045 Uiso calc PR 0.308(9) 1 A 2
C C2A -0.0360(11) 0.9155(8) 0.773(5) 0.036(3) Uani d PDU 0.308(9) 1 A 2
H H2A1 -0.0486 0.8956 0.5843 0.044 Uiso calc PR 0.308(9) 1 A 2
C C3A 0.0627(12) 0.8981(7) 0.900(5) 0.035(3) Uani d PDU 0.308(9) 1 A 2
H H3A1 0.0699 0.9201 1.0846 0.042 Uiso calc PR 0.308(9) 1 A 2
C C4A 0.1426(19) 0.9199(11) 0.699(10) 0.031(3) Uani d PDU 0.308(9) 1 A 2
H H4A1 0.1350 0.9071 0.4938 0.037 Uiso calc PR 0.308(9) 1 A 2
C C5A 0.1351(16) 0.9854(11) 0.742(6) 0.033(3) Uani d PDU 0.308(9) 1 A 2
H H5A1 0.1342 0.9950 0.9500 0.040 Uiso calc PR 0.308(9) 1 A 2
H H5B1 0.1909 1.0054 0.6511 0.040 Uiso calc PR 0.308(9) 1 A 2
C C6A -0.1502(17) 1.0565(8) 0.714(6) 0.053(5) Uani d PDU 0.308(9) 1 A 2
H H6A1 -0.2101 1.0669 0.6129 0.079 Uiso calc PR 0.308(9) 1 A 2
H H6B1 -0.0986 1.0838 0.6597 0.079 Uiso calc PR 0.308(9) 1 A 2
H H6C1 -0.1609 1.0586 0.9228 0.079 Uiso calc PR 0.308(9) 1 A 2
O O1' 0.2330(2) 0.90369(13) 0.8255(8) 0.0300(8) Uani d . 1 1 . .
O O2' 0.4330(2) 0.91350(14) 0.6523(8) 0.0416(10) Uani d . 1 1 A .
H H2' 0.4465 0.9391 0.7757 0.050 Uiso calc R 1 1 . .
O O3' 0.5459(2) 0.81092(16) 0.7860(8) 0.0389(8) Uani d . 1 1 . .
H H3' 0.5835 0.8188 0.6490 0.047 Uiso calc R 1 1 . .
O O4' 0.4093(2) 0.74209(15) 1.0721(8) 0.0355(9) Uani d . 1 1 A .
H H4' 0.4607 0.7236 1.1047 0.043 Uiso calc R 1 1 . .
O O5' 0.24811(19) 0.80457(13) 0.8259(7) 0.0292(7) Uani d . 1 1 . .
O O6' 0.1379(2) 0.70430(16) 0.7108(9) 0.0421(9) Uani d . 1 1 A .
H H6' 0.1022 0.7011 0.8567 0.051 Uiso calc R 1 1 . .
C C1' 0.2871(3) 0.85764(19) 0.7055(12) 0.0292(11) Uani d . 1 1 A .
H H1'A 0.2807 0.8575 0.4907 0.035 Uiso calc R 1 1 . .
C C2' 0.3936(3) 0.86334(19) 0.7935(12) 0.0304(11) Uani d . 1 1 . .
H H2'A 0.4000 0.8669 1.0076 0.037 Uiso calc R 1 1 A .
C C3' 0.4479(3) 0.80961(19) 0.6827(11) 0.0296(11) Uani d . 1 1 A .
H H3'A 0.4494 0.8114 0.4673 0.036 Uiso calc R 1 1 . .
C C4' 0.3999(3) 0.7519(2) 0.7717(11) 0.0299(11) Uani d . 1 1 . .
H H4'A 0.4315 0.7190 0.6652 0.036 Uiso calc R 1 1 A .
C C5' 0.2929(3) 0.75388(19) 0.6931(12) 0.0309(11) Uani d . 1 1 A .
H H5'A 0.2864 0.7569 0.4788 0.037 Uiso calc R 1 1 . .
C C6' 0.2379(3) 0.7006(2) 0.7970(13) 0.0404(13) Uani d . 1 1 . .
H H6'A 0.2675 0.6649 0.7144 0.048 Uiso calc R 1 1 A .
H H6'B 0.2421 0.6979 1.0097 0.048 Uiso calc R 1 1 . .

loop_
_atom_site_aniso_label
_atom_site_aniso_U_11
_atom_site_aniso_U_22
_atom_site_aniso_U_33
_atom_site_aniso_U_12
_atom_site_aniso_U_13
_atom_site_aniso_U_23
O1 0.030(3) 0.047(3) 0.075(5) 0.004(3) -0.012(4) 0.014(4)
O2 0.018(2) 0.030(3) 0.062(5) 0.000(2) 0.013(3) 0.005(3)
O3 0.020(3) 0.018(2) 0.078(5) 0.0008(18) 0.001(3) -0.001(3)
O5 0.025(2) 0.039(3) 0.060(5) -0.004(3) -0.002(3) 0.008(3)
C1 0.020(3) 0.035(3) 0.060(5) 0.002(3) -0.002(3) 0.002(3)
C2 0.017(3) 0.034(3) 0.046(4) -0.002(3) 0.007(3) 0.000(3)
C3 0.019(3) 0.027(3) 0.038(4) 0.000(3) 0.004(3) 0.004(3)
C4 0.017(3) 0.030(3) 0.039(5) -0.001(3) 0.006(3) -0.003(3)
C5 0.022(3) 0.030(3) 0.055(6) 0.001(3) -0.005(3) -0.001(4)
C6 0.041(5) 0.061(6) 0.117(10) 0.019(5) 0.003(7) 0.020(7)
O1A 0.025(4) 0.039(5) 0.074(7) 0.007(4) -0.003(6) 0.005(6)
O2A 0.033(7) 0.053(9) 0.046(9) 0.004(7) 0.009(6) 0.011(7)
O3A 0.044(7) 0.045(7) 0.074(9) 0.007(6) 0.011(6) 0.016(6)
O5A 0.018(4) 0.028(4) 0.056(6) -0.004(4) -0.004(5) -0.001(5)
C1A 0.019(4) 0.035(4) 0.058(5) -0.001(4) -0.003(4) 0.003(4)
C2A 0.023(4) 0.035(4) 0.051(5) -0.002(4) 0.003(4) 0.005(5)
C3A 0.027(4) 0.030(5) 0.048(6) 0.003(4) 0.006(5) 0.001(5)
C4A 0.021(4) 0.031(5) 0.042(6) 0.001(4) 0.002(4) -0.001(5)
C5A 0.020(4) 0.030(5) 0.049(6) 0.001(4) -0.004(5) -0.001(5)
C6A 0.042(9) 0.025(8) 0.091(14) 0.014(7) 0.001(11) -0.021(10)
O1' 0.0175(15) 0.0314(17) 0.041(2) 0.0034(13) -0.0012(14) -0.0032(15)
O2' 0.0284(17) 0.0354(19) 0.061(3) -0.0062(16) 0.0104(18) 0.0006(18)
O3' 0.0172(15) 0.054(2) 0.045(2) -0.0006(16) -0.0013(15) -0.0143(19)
O4' 0.0244(17) 0.045(2) 0.037(2) 0.0067(16) -0.0102(16) -0.0043(16)
O5' 0.0164(14) 0.0294(16) 0.042(2) 0.0004(14) 0.0047(14) 0.0033(16)
O6' 0.0242(16) 0.050(2) 0.052(2) -0.0104(16) -0.0093(16) 0.0102(19)
C1' 0.022(2) 0.030(3) 0.036(3) 0.005(2) 0.003(2) 0.003(2)
C2' 0.021(2) 0.032(3) 0.038(3) 0.003(2) 0.007(2) 0.001(2)
C3' 0.019(2) 0.031(3) 0.039(3) -0.002(2) -0.002(2) -0.007(2)
C4' 0.025(2) 0.034(3) 0.031(3) 0.005(2) -0.001(2) -0.001(2)
C5' 0.022(2) 0.033(3) 0.038(3) 0.002(2) -0.007(2) 0.000(2)
C6' 0.028(2) 0.035(3) 0.058(4) -0.005(2) -0.014(2) 0.000(3)

loop_
_atom_type_symbol
_atom_type_description
_atom_type_scat_dispersion_real
_atom_type_scat_dispersion_imag
_atom_type_scat_source
C C 0.0117 0.0056 'XDISP Program in WinGX; L. Kissel & R. H. Pratt (1990), Acta Cryst. A46, 170'
H H 0.0000 0.0000 'International Tables Vol C Tables 4.2.6.8 and 6.1.1.4'
O O 0.0341 0.0204 'XDISP Program in WinGX; L. Kissel & R. H. Pratt (1990), Acta Cryst. A46, 170'

loop_
_geom_angle_atom_site_label_1
_geom_angle_atom_site_label_2
_geom_angle_atom_site_label_3
_geom_angle
C1 O1 C6 118.3(9)
C5 O5 C1 111.6(7)
O1 C1 O5 105.5(7)
O1 C1 C2 108.1(7)
O5 C1 C2 107.0(7)
O2 C2 C1 110.7(6)
O2 C2 C3 111.0(6)
C1 C2 C3 113.5(6)
O3 C3 C4 111.5(7)
O3 C3 C2 106.2(6)
C4 C3 C2 113.2(7)
O1' C4 C5 108.8(11)
O1' C4 C3 113.9(10)
C5 C4 C3 111.0(7)
O5 C5 C4 110.6(8)
C1A O5A C5A 113.0(14)
O1A C1A O5A 114.9(16)
O1A C1A C2A 111.1(14)
O5A C1A C2A 114.0(14)
O2A C2A C1A 101.2(14)
O2A C2A C3A 112.0(14)
C1A C2A C3A 107.8(13)
O3A C3A C4A 119.2(15)
O3A C3A C2A 108.4(13)
C4A C3A C2A 108.7(17)
O1 C1 H1A 112.0
O5 C1 H1A 112.0
C2 C1 H1A 112.0
O2 C2 H2A 107.1
C1 C2 H2A 107.1
C3 C2 H2A 107.1
O3 C3 H3A 108.6
C4 C3 H3A 108.6
C2 C3 H3A 108.6
O1' C4 H4A 107.7
C5 C4 H4A 107.7
C3 C4 H4A 107.7
O5 C5 H5A 109.5
C4 C5 H5A 109.5
O5 C5 H5B 109.5
C4 C5 H5B 109.5
H5A C5 H5B 108.1
O1 C6 H6A 109.5
O1 C6 H6B 109.5
H6A C6 H6B 109.5
O1 C6 H6C 109.5
H6A C6 H6C 109.5
H6B C6 H6C 109.5
C1A O1A C6A 116.0(16)
C2A O2A H2AA 109.5
C3A O3A H3AA 109.5
O1A C1A H1A1 105.2
O5A C1A H1A1 105.2
C2A C1A H1A1 105.2
O2A C2A H2A1 111.8
C1A C2A H2A1 111.8
C3A C2A H2A1 111.8
O3A C3A H3A1 106.6
C4A C3A H3A1 106.6
C2A C3A H3A1 106.6
O1' C4A C5A 105(3)
O1' C4A C3A 107(2)
C5A C4A C3A 101.2(17)
O5A C5A C4A 106.2(16)
C1' O1' C4A 119.7(17)
C1' O1' C4 113.6(7)
C4A O1' C4 6(2)
C1' O5' C5' 110.5(3)
O1' C1' O5' 106.3(3)
O1' C1' C2' 109.9(4)
O5' C1' C2' 109.1(3)
O2' C2' C3' 107.8(4)
O2' C2' C1' 108.1(4)
C3' C2' C1' 108.2(4)
O3' C3' C2' 109.4(4)
O3' C3' C4' 109.6(4)
C2' C3' C4' 113.0(4)
O4' C4' C5' 109.2(4)
O4' C4' C3' 111.2(4)
C5' C4' C3' 109.1(4)
O5' C5' C6' 107.2(4)
O5' C5' C4' 109.6(4)
C6' C5' C4' 112.6(4)
O6' C6' C5' 110.1(4)
O1' C4A H4A1 114.1
C5A C4A H4A1 114.1
C3A C4A H4A1 114.1
O5A C5A H5A1 110.5
C4A C5A H5A1 110.5
O5A C5A H5B1 110.5
C4A C5A H5B1 110.5
H5A1 C5A H5B1 108.7
O1A C6A H6A1 109.5
O1A C6A H6B1 109.5
H6A1 C6A H6B1 109.5
O1A C6A H6C1 109.5
H6A1 C6A H6C1 109.5
H6B1 C6A H6C1 109.5
C2' O2' H2' 109.5
C3' O3' H3' 109.5
C4' O4' H4' 109.5
C6' O6' H6' 109.5
O1' C1' H1'A 110.5
O5' C1' H1'A 110.5
C2' C1' H1'A 110.5
O2' C2' H2'A 110.9
C3' C2' H2'A 110.9
C1' C2' H2'A 110.9
O3' C3' H3'A 108.2
C2' C3' H3'A 108.2
C4' C3' H3'A 108.2
O4' C4' H4'A 109.1
C5' C4' H4'A 109.1
C3' C4' H4'A 109.1
O5' C5' H5'A 109.1
C6' C5' H5'A 109.1
C4' C5' H5'A 109.1
O6' C6' H6'A 109.6
C5' C6' H6'A 109.6
O6' C6' H6'B 109.6
C5' C6' H6'B 109.6
H6'A C6' H6'B 108.2

loop_
_geom_bond_atom_site_label_1
_geom_bond_atom_site_label_2
_geom_bond_distance
O1 C1 1.373(9)
O1 C6 1.434(11)
O2 C2 1.413(8)
O3 C3 1.424(8)
O5 C5 1.443(8)
O5 C1 1.444(8)
C1 C2 1.495(9)
C2 C3 1.519(8)
C3 C4 1.518(9)
C4 O1' 1.443(17)
C4 C5 1.489(9)
O1A C1A 1.339(15)
O1A C6A 1.427(15)
O2A C2A 1.429(15)
O3A C3A 1.384(15)
O5A C1A 1.405(14)
O5A C5A 1.449(15)
C1A C2A 1.483(15)
C2A C3A 1.536(15)
C3A C4A 1.527(17)
C4A O1' 1.43(4)
C4A C5A 1.516(16)
O1' C1' 1.406(5)
O2' C2' 1.429(6)
O3' C3' 1.434(5)
O4' C4' 1.417(6)
O5' C1' 1.441(5)
O5' C5' 1.452(6)
O6' C6' 1.439(5)
C1' C2' 1.530(6)
C2' C3' 1.529(6)
C3' C4' 1.535(6)
C4' C5' 1.520(6)
C5' C6' 1.516(7)
O2 H2 0.8400
O3 H3 0.8400
C1 H1A 1.0000
C2 H2A 1.0000
C3 H3A 1.0000
C4 H4A 1.0000
C5 H5A 0.9900
C5 H5B 0.9900
C6 H6A 0.9800
C6 H6B 0.9800
C6 H6C 0.9800
O2A H2AA 0.8400
O3A H3AA 0.8400
C1A H1A1 1.0000
C2A H2A1 1.0000
C3A H3A1 1.0000
C4A H4A1 1.0000
C5A H5A1 0.9900
C5A H5B1 0.9900
C6A H6A1 0.9800
C6A H6B1 0.9800
C6A H6C1 0.9800
O2' H2' 0.8400
O3' H3' 0.8400
O4' H4' 0.8400
O6' H6' 0.8400
C1' H1'A 1.0000
C2' H2'A 1.0000
C3' H3'A 1.0000
C4' H4'A 1.0000
C5' H5'A 1.0000
C6' H6'A 0.9900
C6' H6'B 0.9900

loop_
_geom_hbond_atom_site_label_D
_geom_hbond_atom_site_label_H
_geom_hbond_atom_site_label_A
_geom_hbond_site_symmetry_A
_geom_hbond_distance_DH
_geom_hbond_distance_HA
_geom_hbond_distance_DA
_geom_hbond_angle_DHA
O2 H2 O4' 4_467 0.84 2.27 2.997(7) 145.5
O3 H3 O5' . 0.84 2.09 2.729(5) 133.0
O3 H3 O6' . 0.84 2.48 2.978(6) 118.9
O3A H3AA O5' . 0.84 2.09 2.803(13) 142.5
O2' H2' O5 2_575 0.84 1.88 2.714(9) 169.4
O2' H2' O5A 2_575 0.84 2.03 2.86(2) 169.3
O3' H3' O6' 4_566 0.84 1.90 2.653(5) 147.7
O4' H4' O3 4_567 0.84 1.91 2.720(6) 162.6
O4' H4' O3A 4_567 0.84 2.01 2.795(13) 154.2
O6' H6' O3' 4_467 0.84 1.85 2.678(5) 168.6

loop_
_geom_torsion_atom_site_label_1
_geom_torsion_atom_site_label_2
_geom_torsion_atom_site_label_3
_geom_torsion_atom_site_label_4
_geom_torsion
C6 O1 C1 O5 -81.4(11)
C6 O1 C1 C2 164.5(9)
C5 O5 C1 O1 179.7(7)
C5 O5 C1 C2 -65.4(9)
O1 C1 C2 O2 -66.9(10)
O5 C1 C2 O2 179.8(7)
O1 C1 C2 C3 167.5(7)
O5 C1 C2 C3 54.2(9)
O2 C2 C3 O3 66.8(8)
C1 C2 C3 O3 -167.8(7)
O2 C2 C3 C4 -170.6(9)
C1 C2 C3 C4 -45.2(11)
O3 C3 C4 O1' -74.2(13)
C2 C3 C4 O1' 166.2(8)
O3 C3 C4 C5 162.7(10)
C2 C3 C4 C5 43.0(15)
C1 O5 C5 C4 66.5(10)
O1' C4 C5 O5 -178.8(9)
C3 C4 C5 O5 -52.8(14)
C6A O1A C1A O5A -75(3)
C6A O1A C1A C2A 153(2)
C5A O5A C1A O1A 175.6(18)
C5A O5A C1A C2A -54(2)
O1A C1A C2A O2A -61(2)
O5A C1A C2A O2A 166.8(18)
O1A C1A C2A C3A -179.1(18)
O5A C1A C2A C3A 49(2)
O2A C2A C3A O3A 60(2)
C1A C2A C3A O3A 170.6(17)
O2A C2A C3A C4A -169.0(19)
C1A C2A C3A C4A -59(2)
O3A C3A C4A O1' -56(3)
C2A C3A C4A O1' 179(2)
O3A C3A C4A C5A -166(2)
C2A C3A C4A C5A 69(3)
C1A O5A C5A C4A 65(2)
O1' C4A C5A O5A 178(2)
C3A C4A C5A O5A -70(3)
C5A C4A O1' C1' -146.6(15)
C3A C4A O1' C1' 106(2)
C5A C4A O1' C4 -133(11)
C3A C4A O1' C4 120(11)
C5 C4 O1' C1' -141.6(8)
C3 C4 O1' C1' 94.0(11)
C5 C4 O1' C4A 51(10)
C3 C4 O1' C4A -73(10)
C4A O1' C1' O5' -84.1(11)
C4 O1' C1' O5' -85.7(6)
C4A O1' C1' C2' 158.0(10)
C4 O1' C1' C2' 156.4(5)
C5' O5' C1' O1' 174.3(3)
C5' O5' C1' C2' -67.3(4)
O1' C1' C2' O2' -68.6(5)
O5' C1' C2' O2' 175.2(4)
O1' C1' C2' C3' 174.8(4)
O5' C1' C2' C3' 58.6(5)
O2' C2' C3' O3' 68.9(5)
C1' C2' C3' O3' -174.4(4)
O2' C2' C3' C4' -168.8(4)
C1' C2' C3' C4' -52.0(5)
O3' C3' C4' O4' 52.7(5)
C2' C3' C4' O4' -69.6(5)
O3' C3' C4' C5' 173.3(4)
C2' C3' C4' C5' 51.0(5)
C1' O5' C5' C6' -171.6(4)
C1' O5' C5' C4' 65.8(5)
O4' C4' C5' O5' 66.0(5)
C3' C4' C5' O5' -55.8(5)
O4' C4' C5' C6' -53.3(5)
C3' C4' C5' C6' -175.0(4)
O5' C5' C6' O6' 60.7(5)
C4' C5' C6' O6' -178.7(4)
